data_4305017
loop_
_publ_author_name
'Prabhuodeyara M. Gurubasavaraj'
'Herbert W. Roesky'
'Bijan Nekoueishahraki'
'Aritra Pal'
'Regine Herbst-Irmer'

_publ_section_title
;
From Unstable to Stable: Half-Metallocene Catalysts for Olefin
Polymerization
;
_journal_name_full 'Inorganic Chemistry'
_journal_page_first 5324
_journal_page_last 5331
_journal_paper_doi 10.1021/ic800198e
_journal_volume 47
_journal_year 2008
_chemical_formula_sum 'C42 H65 Al N2 O Ti'
_chemical_formula_weight 688.84
_chemical_name_systematic
; 
 ? 
;
_space_group_IT_number 14
_symmetry_cell_setting monoclinic
_symmetry_space_group_name_Hall '-P 2yn'
_symmetry_space_group_name_H-M 'P 1 21/n 1'
_atom_sites_solution_hydrogens geom
_atom_sites_solution_primary direct
_atom_sites_solution_secondary difmap
_audit_creation_method SHELXL-97
_cell_angle_alpha 90.00
_cell_angle_beta 96.790(10)
_cell_angle_gamma 90.00
_cell_formula_units_Z 4
_cell_length_a 12.0330(10)
_cell_length_b 19.076(2)
_cell_length_c 17.5190(10)
_cell_measurement_reflns_used 5010
_cell_measurement_temperature 100(2)
_cell_measurement_theta_max 58.502
_cell_measurement_theta_min 4.234
_cell_volume 3993.1(6)
_computing_cell_refinement 'Bruker SAINT (V. 7.12A, Siemens 2003)'
_computing_data_collection 'Proteum (Version 1.40, Bruker 2002)'
_computing_data_reduction 'Bruker SAINT (V. 7.12A, Siemens 2003)'
_computing_molecular_graphics 'Bruker AXS SHELXTL (V. 6.12)'
_computing_publication_material 'SHELXL-97 (Sheldrick, 1997)'
_computing_structure_refinement 'SHELXL-97 (Sheldrick, 1997)'
_computing_structure_solution 'SHELXS-97 (Sheldrick, 1990)'
_diffrn_ambient_temperature 100(2)
_diffrn_detector_area_resol_mean 5.602
_diffrn_measured_fraction_theta_full 0.969
_diffrn_measured_fraction_theta_max 0.969
_diffrn_measurement_device_type 'Bruker three circle diffractometer'
_diffrn_measurement_method 'phi and omega scan'
_diffrn_radiation_monochromator 'mirror system'
_diffrn_radiation_source 'rotating anode'
_diffrn_radiation_type CuK\a
_diffrn_radiation_wavelength 1.54178
_diffrn_reflns_av_R_equivalents 0.0711
_diffrn_reflns_av_sigmaI/netI 0.0614
_diffrn_reflns_limit_h_max 13
_diffrn_reflns_limit_h_min -13
_diffrn_reflns_limit_k_max 21
_diffrn_reflns_limit_k_min -20
_diffrn_reflns_limit_l_max 19
_diffrn_reflns_limit_l_min -19
_diffrn_reflns_number 30327
_diffrn_reflns_theta_full 59.00
_diffrn_reflns_theta_max 59.00
_diffrn_reflns_theta_min 3.44
_diffrn_standards_decay_% 0
_diffrn_standards_interval_count 0
_diffrn_standards_interval_time 0
_diffrn_standards_number 0
_exptl_absorpt_coefficient_mu 2.263
_exptl_absorpt_correction_T_max 0.8054
_exptl_absorpt_correction_T_min 0.6604
_exptl_absorpt_correction_type multi-scan
_exptl_crystal_colour yellow
_exptl_crystal_density_diffrn 1.146
_exptl_crystal_density_method 'not measured'
_exptl_crystal_description blocks
_exptl_crystal_F_000 1496
_exptl_crystal_size_max 0.20
_exptl_crystal_size_mid 0.15
_exptl_crystal_size_min 0.10
_refine_diff_density_max 0.326
_refine_diff_density_min -0.517
_refine_diff_density_rms 0.058
_refine_ls_extinction_coef 0.00044(10)
_refine_ls_extinction_expression Fc^*^=kFc[1+0.001xFc^2^\l^3^/sin(2\q)]^-1/4^
_refine_ls_extinction_method SHELXL
_refine_ls_goodness_of_fit_ref 1.046
_refine_ls_hydrogen_treatment mixed
_refine_ls_matrix_type full
_refine_ls_number_parameters 446
_refine_ls_number_reflns 5577
_refine_ls_number_restraints 0
_refine_ls_restrained_S_all 1.046
_refine_ls_R_factor_all 0.0730
_refine_ls_R_factor_gt 0.0508
_refine_ls_shift/su_max 0.001
_refine_ls_shift/su_mean 0.000
_refine_ls_structure_factor_coef Fsqd
_refine_ls_weighting_details 'calc w=1/[\s^2^(Fo^2^)+(0.0741P)^2^+1.7613P] where P=(Fo^2^+2Fc^2^)/3'
_refine_ls_weighting_scheme calc
_refine_ls_wR_factor_gt 0.1298
_refine_ls_wR_factor_ref 0.1442
_reflns_number_gt 4110
_reflns_number_total 5577
_reflns_threshold_expression >2sigma(I)
_cod_data_source_file ic800198e-file002_2.cif
_cod_data_source_block rh3
_cod_database_code 4305017

loop_
_symmetry_equiv_pos_as_xyz
'x, y, z'
'-x+1/2, y+1/2, -z+1/2'
'-x, -y, -z'
'x-1/2, -y-1/2, z-1/2'

loop_
_atom_site_label
_atom_site_type_symbol
_atom_site_fract_x
_atom_site_fract_y
_atom_site_fract_z
_atom_site_U_iso_or_equiv
_atom_site_adp_type
_atom_site_occupancy
_atom_site_symmetry_multiplicity
_atom_site_calc_flag
_atom_site_refinement_flags
_atom_site_disorder_assembly
_atom_site_disorder_group
Ti1 Ti 0.54168(5) 0.24617(3) 0.63369(3) 0.0281(2) Uani 1 1 d . . .
Al1 Al 0.74080(7) 0.24584(4) 0.50932(5) 0.0249(3) Uani 1 1 d . . .
N1 N 0.8339(2) 0.16404(12) 0.51791(13) 0.0248(6) Uani 1 1 d . . .
N2 N 0.8606(2) 0.31286(12) 0.51425(13) 0.0247(6) Uani 1 1 d . . .
O1 O 0.66378(17) 0.25523(9) 0.58644(11) 0.0274(5) Uani 1 1 d . . .
C1 C 0.9331(2) 0.16539(15) 0.48963(17) 0.0276(7) Uani 1 1 d . . .
C2 C 0.9940(3) 0.09806(16) 0.47769(19) 0.0351(8) Uani 1 1 d . . .
H2A H 0.9989 0.0699 0.5247 0.053 Uiso 1 1 calc R . .
H2B H 1.0695 0.1087 0.4654 0.053 Uiso 1 1 calc R . .
H2C H 0.9531 0.0718 0.4352 0.053 Uiso 1 1 calc R . .
C3 C 0.9859(3) 0.22738(16) 0.47113(18) 0.0284(7) Uani 1 1 d . . .
H3A H 1.050(3) 0.2207(16) 0.4497(18) 0.034 Uiso 1 1 d . . .
C4 C 0.9582(3) 0.29655(15) 0.48963(16) 0.0276(7) Uani 1 1 d . . .
C5 C 1.0463(3) 0.35118(16) 0.48186(19) 0.0349(8) Uani 1 1 d . . .
H5A H 1.0235 0.3957 0.5033 0.052 Uiso 1 1 calc R . .
H5B H 1.0552 0.3575 0.4274 0.052 Uiso 1 1 calc R . .
H5C H 1.1175 0.3359 0.5098 0.052 Uiso 1 1 calc R . .
C6 C 0.7968(2) 0.09656(15) 0.54490(16) 0.0252(7) Uani 1 1 d . . .
C7 C 0.8207(2) 0.07929(16) 0.62300(17) 0.0274(7) Uani 1 1 d . . .
C8 C 0.7908(3) 0.01272(16) 0.64636(19) 0.0341(8) Uani 1 1 d . . .
H8A H 0.8075 -0.0002 0.6988 0.041 Uiso 1 1 calc R . .
C9 C 0.7372(3) -0.03522(17) 0.59473(19) 0.0352(8) Uani 1 1 d . . .
H9A H 0.7191 -0.0807 0.6116 0.042 Uiso 1 1 calc R . .
C10 C 0.7108(3) -0.01645(16) 0.51940(18) 0.0332(8) Uani 1 1 d . . .
H10A H 0.6723 -0.0489 0.4846 0.040 Uiso 1 1 calc R . .
C11 C 0.7391(2) 0.04950(15) 0.49253(17) 0.0284(7) Uani 1 1 d . . .
C12 C 0.8399(2) 0.38396(15) 0.53950(17) 0.0267(7) Uani 1 1 d . . .
C13 C 0.8055(3) 0.43654(16) 0.48544(18) 0.0313(8) Uani 1 1 d . . .
C14 C 0.7780(3) 0.50234(16) 0.5136(2) 0.0370(8) Uani 1 1 d . . .
H14A H 0.7544 0.5388 0.4784 0.044 Uiso 1 1 calc R . .
C15 C 0.7843(3) 0.51508(17) 0.5907(2) 0.0409(9) Uani 1 1 d . . .
H15A H 0.7639 0.5598 0.6085 0.049 Uiso 1 1 calc R . .
C16 C 0.8203(3) 0.46332(18) 0.6430(2) 0.0403(9) Uani 1 1 d . . .
H16A H 0.8260 0.4733 0.6964 0.048 Uiso 1 1 calc R . .
C17 C 0.8484(3) 0.39648(15) 0.61861(17) 0.0294(7) Uani 1 1 d . . .
C18 C 0.6524(3) 0.25237(16) 0.40842(18) 0.0322(8) Uani 1 1 d . . .
H18A H 0.5956 0.2153 0.4035 0.048 Uiso 1 1 calc R . .
H18B H 0.7017 0.2468 0.3681 0.048 Uiso 1 1 calc R . .
H18C H 0.6156 0.2982 0.4031 0.048 Uiso 1 1 calc R . .
C19 C 0.4990(3) 0.14055(17) 0.6092(2) 0.0463(9) Uani 1 1 d . . .
H19A H 0.5663 0.1113 0.6184 0.069 Uiso 1 1 calc R . .
H19B H 0.4670 0.1363 0.5553 0.069 Uiso 1 1 calc R . .
H19C H 0.4439 0.1250 0.6426 0.069 Uiso 1 1 calc R . .
C20 C 0.5976(3) 0.2325(2) 0.75184(19) 0.0444(9) Uani 1 1 d . . .
H20A H 0.6747 0.2149 0.7578 0.067 Uiso 1 1 calc R . .
H20B H 0.5492 0.1986 0.7740 0.067 Uiso 1 1 calc R . .
H20C H 0.5949 0.2775 0.7785 0.067 Uiso 1 1 calc R . .
C21 C 0.3824(3) 0.30293(17) 0.68211(18) 0.0370(8) Uani 1 1 d . . .
C22 C 0.4553(3) 0.35512(17) 0.6582(2) 0.0387(9) Uani 1 1 d . . .
C23 C 0.4554(3) 0.34925(16) 0.5779(2) 0.0368(8) Uani 1 1 d . . .
C24 C 0.3859(3) 0.29209(17) 0.55220(18) 0.0345(8) Uani 1 1 d . . .
C25 C 0.3397(3) 0.26381(16) 0.61664(19) 0.0315(8) Uani 1 1 d . . .
C70 C 0.8784(3) 0.13132(17) 0.68111(17) 0.0345(8) Uani 1 1 d . . .
H70A H 0.8478 0.1789 0.6670 0.041 Uiso 1 1 calc R . .
C71 C 1.0046(3) 0.1341(2) 0.67875(19) 0.0467(9) Uani 1 1 d . . .
H71A H 1.0202 0.1524 0.6288 0.070 Uiso 1 1 calc R . .
H71B H 1.0360 0.0869 0.6861 0.070 Uiso 1 1 calc R . .
H71C H 1.0387 0.1649 0.7198 0.070 Uiso 1 1 calc R . .
C72 C 0.8554(3) 0.11641(19) 0.76366(19) 0.0461(9) Uani 1 1 d . . .
H72A H 0.7747 0.1111 0.7650 0.069 Uiso 1 1 calc R . .
H72B H 0.8831 0.1555 0.7969 0.069 Uiso 1 1 calc R . .
H72C H 0.8937 0.0731 0.7819 0.069 Uiso 1 1 calc R . .
C110 C 0.7038(3) 0.06749(16) 0.40875(17) 0.0319(8) Uani 1 1 d . . .
H11A H 0.7316 0.1156 0.3987 0.038 Uiso 1 1 calc R . .
C111 C 0.5756(3) 0.06755(19) 0.3927(2) 0.0464(9) Uani 1 1 d . . .
H11B H 0.5447 0.0994 0.4287 0.070 Uiso 1 1 calc R . .
H11C H 0.5473 0.0200 0.3994 0.070 Uiso 1 1 calc R . .
H11D H 0.5530 0.0832 0.3399 0.070 Uiso 1 1 calc R . .
C112 C 0.7520(3) 0.01587(18) 0.35351(19) 0.0464(9) Uani 1 1 d . . .
H11E H 0.8337 0.0145 0.3648 0.070 Uiso 1 1 calc R . .
H11F H 0.7315 0.0313 0.3004 0.070 Uiso 1 1 calc R . .
H11G H 0.7215 -0.0310 0.3603 0.070 Uiso 1 1 calc R . .
C130 C 0.8003(3) 0.42679(18) 0.39940(18) 0.0383(8) Uani 1 1 d . . .
H13A H 0.8185 0.3768 0.3891 0.046 Uiso 1 1 calc R . .
C131 C 0.8866(3) 0.4739(2) 0.3656(2) 0.0483(10) Uani 1 1 d . . .
H13B H 0.9601 0.4680 0.3956 0.072 Uiso 1 1 calc R . .
H13C H 0.8633 0.5230 0.3677 0.072 Uiso 1 1 calc R . .
H13D H 0.8913 0.4606 0.3120 0.072 Uiso 1 1 calc R . .
C132 C 0.6839(3) 0.4430(2) 0.3575(2) 0.0537(10) Uani 1 1 d . . .
H13E H 0.6277 0.4148 0.3796 0.081 Uiso 1 1 calc R . .
H13F H 0.6826 0.4318 0.3028 0.081 Uiso 1 1 calc R . .
H13G H 0.6672 0.4929 0.3633 0.081 Uiso 1 1 calc R . .
C170 C 0.8922(3) 0.33970(17) 0.67581(17) 0.0352(8) Uani 1 1 d . . .
H17A H 0.8681 0.2934 0.6528 0.042 Uiso 1 1 calc R . .
C171 C 0.8446(3) 0.3458(2) 0.75269(19) 0.0498(10) Uani 1 1 d . . .
H17B H 0.7626 0.3462 0.7437 0.075 Uiso 1 1 calc R . .
H17C H 0.8710 0.3893 0.7784 0.075 Uiso 1 1 calc R . .
H17D H 0.8695 0.3057 0.7853 0.075 Uiso 1 1 calc R . .
C172 C 1.0197(3) 0.33996(19) 0.68850(19) 0.0438(9) Uani 1 1 d . . .
H17E H 1.0491 0.3310 0.6396 0.066 Uiso 1 1 calc R . .
H17F H 1.0458 0.3033 0.7255 0.066 Uiso 1 1 calc R . .
H17G H 1.0461 0.3857 0.7085 0.066 Uiso 1 1 calc R . .
C210 C 0.3499(3) 0.2939(2) 0.7616(2) 0.0558(11) Uani 1 1 d . . .
H21A H 0.2807 0.3199 0.7661 0.084 Uiso 1 1 calc R . .
H21B H 0.4098 0.3119 0.7993 0.084 Uiso 1 1 calc R . .
H21C H 0.3379 0.2441 0.7713 0.084 Uiso 1 1 calc R . .
C220 C 0.5179(3) 0.4089(2) 0.7100(2) 0.0622(12) Uani 1 1 d . . .
H22A H 0.4668 0.4469 0.7202 0.093 Uiso 1 1 calc R . .
H22B H 0.5797 0.4280 0.6847 0.093 Uiso 1 1 calc R . .
H22C H 0.5476 0.3867 0.7586 0.093 Uiso 1 1 calc R . .
C230 C 0.5168(3) 0.39706(19) 0.5291(3) 0.0584(11) Uani 1 1 d . . .
H23A H 0.4814 0.4434 0.5265 0.088 Uiso 1 1 calc R . .
H23B H 0.5141 0.3776 0.4771 0.088 Uiso 1 1 calc R . .
H23C H 0.5949 0.4014 0.5518 0.088 Uiso 1 1 calc R . .
C240 C 0.3592(3) 0.2670(2) 0.4706(2) 0.0521(10) Uani 1 1 d . . .
H24A H 0.2964 0.2941 0.4450 0.078 Uiso 1 1 calc R . .
H24B H 0.3391 0.2172 0.4706 0.078 Uiso 1 1 calc R . .
H24C H 0.4249 0.2733 0.4431 0.078 Uiso 1 1 calc R . .
C250 C 0.2537(3) 0.20676(19) 0.6143(2) 0.0479(10) Uani 1 1 d . . .
H25A H 0.1786 0.2274 0.6063 0.072 Uiso 1 1 calc R . .
H25B H 0.2628 0.1810 0.6631 0.072 Uiso 1 1 calc R . .
H25C H 0.2633 0.1745 0.5720 0.072 Uiso 1 1 calc R . .

loop_
_atom_site_aniso_label
_atom_site_aniso_U_11
_atom_site_aniso_U_22
_atom_site_aniso_U_33
_atom_site_aniso_U_23
_atom_site_aniso_U_13
_atom_site_aniso_U_12
Ti1 0.0229(4) 0.0298(3) 0.0317(4) -0.0006(2) 0.0032(3) -0.0006(2)
Al1 0.0212(5) 0.0255(5) 0.0275(5) -0.0003(4) 0.0011(4) -0.0005(4)
N1 0.0229(14) 0.0257(14) 0.0251(13) 0.0019(11) 0.0004(11) -0.0007(11)
N2 0.0221(14) 0.0258(13) 0.0259(13) 0.0012(11) 0.0010(11) 0.0015(11)
O1 0.0248(12) 0.0287(11) 0.0289(12) -0.0009(9) 0.0039(9) -0.0004(9)
C1 0.0208(17) 0.0320(17) 0.0290(17) -0.0030(14) -0.0017(14) 0.0010(14)
C2 0.0281(18) 0.0302(17) 0.048(2) -0.0035(15) 0.0065(16) -0.0003(15)
C3 0.0226(17) 0.0341(18) 0.0289(18) -0.0043(14) 0.0050(14) -0.0007(15)
C4 0.0269(18) 0.0315(17) 0.0234(16) 0.0014(13) -0.0009(14) -0.0028(14)
C5 0.0306(19) 0.0319(17) 0.042(2) -0.0015(15) 0.0036(15) -0.0086(15)
C6 0.0201(16) 0.0255(16) 0.0302(18) 0.0037(13) 0.0041(14) 0.0020(13)
C7 0.0209(16) 0.0304(17) 0.0305(17) 0.0017(14) 0.0012(13) 0.0037(14)
C8 0.0290(18) 0.0373(19) 0.0365(19) 0.0112(16) 0.0062(15) 0.0057(16)
C9 0.0327(19) 0.0279(17) 0.046(2) 0.0068(16) 0.0074(16) -0.0028(15)
C10 0.0288(18) 0.0297(17) 0.040(2) 0.0000(15) 0.0018(15) -0.0052(15)
C11 0.0218(17) 0.0292(17) 0.0345(18) 0.0000(14) 0.0041(14) 0.0027(14)
C12 0.0205(16) 0.0242(16) 0.0356(19) -0.0038(14) 0.0037(14) -0.0046(14)
C13 0.0213(17) 0.0293(18) 0.043(2) 0.0017(15) 0.0015(15) -0.0042(14)
C14 0.0253(18) 0.0299(18) 0.056(2) 0.0045(16) 0.0062(16) -0.0033(15)
C15 0.038(2) 0.0288(18) 0.058(2) -0.0033(18) 0.0151(18) -0.0049(16)
C16 0.036(2) 0.041(2) 0.045(2) -0.0091(17) 0.0098(17) -0.0089(17)
C17 0.0250(18) 0.0317(17) 0.0319(18) -0.0045(14) 0.0055(14) -0.0052(14)
C18 0.0301(19) 0.0330(18) 0.0331(18) -0.0004(14) 0.0022(15) 0.0005(15)
C19 0.0271(19) 0.039(2) 0.074(3) 0.0013(19) 0.0077(18) -0.0023(16)
C20 0.035(2) 0.060(2) 0.038(2) 0.0025(17) 0.0045(17) 0.0062(18)
C21 0.0303(19) 0.044(2) 0.0363(19) -0.0024(16) 0.0010(15) 0.0055(16)
C22 0.0265(19) 0.0324(18) 0.057(2) -0.0100(16) 0.0031(17) 0.0051(15)
C23 0.0238(18) 0.0309(18) 0.057(2) 0.0071(16) 0.0081(16) 0.0018(15)
C24 0.0229(17) 0.043(2) 0.0370(19) 0.0020(16) 0.0010(15) 0.0074(16)
C25 0.0194(17) 0.0356(18) 0.040(2) 0.0018(15) 0.0066(15) 0.0016(14)
C70 0.037(2) 0.0339(18) 0.0301(18) 0.0023(14) -0.0051(15) 0.0026(16)
C71 0.038(2) 0.062(2) 0.038(2) 0.0024(18) -0.0051(17) -0.0130(19)
C72 0.054(2) 0.050(2) 0.034(2) 0.0011(16) 0.0010(17) 0.0113(19)
C110 0.0347(19) 0.0290(17) 0.0308(18) -0.0001(14) -0.0004(15) -0.0032(15)
C111 0.042(2) 0.046(2) 0.047(2) 0.0060(17) -0.0105(17) -0.0023(18)
C112 0.063(3) 0.037(2) 0.038(2) -0.0083(16) 0.0012(18) -0.0037(18)
C130 0.038(2) 0.0351(19) 0.039(2) 0.0069(15) -0.0038(16) -0.0044(16)
C131 0.045(2) 0.056(2) 0.043(2) 0.0149(18) 0.0023(17) -0.0071(19)
C132 0.044(2) 0.056(2) 0.057(2) 0.0136(19) -0.0105(19) -0.0082(19)
C170 0.041(2) 0.0351(18) 0.0282(18) -0.0035(14) -0.0015(15) -0.0088(16)
C171 0.042(2) 0.075(3) 0.033(2) 0.0006(19) 0.0049(17) -0.017(2)
C172 0.046(2) 0.050(2) 0.036(2) 0.0041(17) 0.0069(17) 0.0110(18)
C210 0.044(2) 0.086(3) 0.039(2) -0.005(2) 0.0106(18) 0.015(2)
C220 0.046(2) 0.046(2) 0.090(3) -0.024(2) -0.007(2) 0.006(2)
C230 0.042(2) 0.044(2) 0.093(3) 0.027(2) 0.023(2) 0.0084(19)
C240 0.042(2) 0.080(3) 0.033(2) -0.0017(19) 0.0016(17) 0.010(2)
C250 0.0253(19) 0.043(2) 0.074(3) 0.0056(19) 0.0021(18) -0.0048(17)

loop_
_atom_type_symbol
_atom_type_description
_atom_type_scat_dispersion_real
_atom_type_scat_dispersion_imag
_atom_type_scat_source
C C 0.0181 0.0091 'International Tables Vol C Tables 4.2.6.8 and 6.1.1.4'
H H 0.0000 0.0000 'International Tables Vol C Tables 4.2.6.8 and 6.1.1.4'
N N 0.0311 0.0180 'International Tables Vol C Tables 4.2.6.8 and 6.1.1.4'
O O 0.0492 0.0322 'International Tables Vol C Tables 4.2.6.8 and 6.1.1.4'
Al Al 0.2130 0.2455 'International Tables Vol C Tables 4.2.6.8 and 6.1.1.4'
Ti Ti 0.2191 1.8069 'International Tables Vol C Tables 4.2.6.8 and 6.1.1.4'

loop_
_geom_angle_atom_site_label_1
_geom_angle_atom_site_label_2
_geom_angle_atom_site_label_3
_geom_angle
_geom_angle_site_symmetry_1
_geom_angle_site_symmetry_3
_geom_angle_publ_flag
O1 Ti1 C19 101.12(11) . . ?
O1 Ti1 C20 106.42(12) . . ?
C19 Ti1 C20 97.02(15) . . ?
O1 Ti1 C23 94.18(10) . . ?
C19 Ti1 C23 128.43(13) . . ?
C20 Ti1 C23 125.25(13) . . ?
O1 Ti1 C24 108.66(10) . . ?
C19 Ti1 C24 94.24(13) . . ?
C20 Ti1 C24 140.15(13) . . ?
C23 Ti1 C24 34.55(11) . . ?
O1 Ti1 C22 113.63(11) . . ?
C19 Ti1 C22 140.13(13) . . ?
C20 Ti1 C22 91.52(13) . . ?
C23 Ti1 C22 34.48(11) . . ?
C24 Ti1 C22 57.27(11) . . ?
O1 Ti1 C25 142.81(10) . . ?
C19 Ti1 C25 83.79(12) . . ?
C20 Ti1 C25 109.53(13) . . ?
C23 Ti1 C25 56.97(11) . . ?
C24 Ti1 C25 34.29(11) . . ?
C22 Ti1 C25 56.78(11) . . ?
O1 Ti1 C21 147.70(10) . . ?
C19 Ti1 C21 108.19(13) . . ?
C20 Ti1 C21 83.50(12) . . ?
C23 Ti1 C21 56.86(11) . . ?
C24 Ti1 C21 56.68(11) . . ?
C22 Ti1 C21 34.26(11) . . ?
C25 Ti1 C21 33.69(10) . . ?
O1 Al1 N1 112.57(10) . . ?
O1 Al1 N2 111.30(10) . . ?
N1 Al1 N2 96.32(11) . . ?
O1 Al1 C18 114.42(13) . . ?
N1 Al1 C18 111.91(12) . . ?
N2 Al1 C18 108.86(12) . . ?
C1 N1 C6 117.1(2) . . ?
C1 N1 Al1 119.41(19) . . ?
C6 N1 Al1 123.06(19) . . ?
C4 N2 C12 120.2(2) . . ?
C4 N2 Al1 121.0(2) . . ?
C12 N2 Al1 118.61(19) . . ?
Al1 O1 Ti1 154.04(13) . . ?
N1 C1 C3 123.3(3) . . ?
N1 C1 C2 120.1(3) . . ?
C3 C1 C2 116.6(3) . . ?
C1 C3 C4 127.8(3) . . ?
N2 C4 C3 122.3(3) . . ?
N2 C4 C5 121.6(3) . . ?
C3 C4 C5 116.1(3) . . ?
C7 C6 C11 121.0(3) . . ?
C7 C6 N1 119.2(3) . . ?
C11 C6 N1 119.9(2) . . ?
C8 C7 C6 118.0(3) . . ?
C8 C7 C70 120.6(3) . . ?
C6 C7 C70 121.4(3) . . ?
C9 C8 C7 121.6(3) . . ?
C10 C9 C8 119.5(3) . . ?
C9 C10 C11 121.4(3) . . ?
C10 C11 C6 118.4(3) . . ?
C10 C11 C110 118.5(3) . . ?
C6 C11 C110 123.1(3) . . ?
C17 C12 C13 121.8(3) . . ?
C17 C12 N2 117.7(3) . . ?
C13 C12 N2 120.4(3) . . ?
C14 C13 C12 117.6(3) . . ?
C14 C13 C130 118.5(3) . . ?
C12 C13 C130 123.9(3) . . ?
C15 C14 C13 121.3(3) . . ?
C14 C15 C16 120.4(3) . . ?
C15 C16 C17 121.1(3) . . ?
C12 C17 C16 117.8(3) . . ?
C12 C17 C170 120.6(3) . . ?
C16 C17 C170 121.6(3) . . ?
C25 C21 C22 108.0(3) . . ?
C25 C21 C210 125.7(3) . . ?
C22 C21 C210 126.2(3) . . ?
C25 C21 Ti1 73.04(18) . . ?
C22 C21 Ti1 70.80(18) . . ?
C210 C21 Ti1 125.0(2) . . ?
C23 C22 C21 108.1(3) . . ?
C23 C22 C220 126.4(3) . . ?
C21 C22 C220 125.4(3) . . ?
C23 C22 Ti1 72.52(18) . . ?
C21 C22 Ti1 74.94(18) . . ?
C220 C22 Ti1 120.2(2) . . ?
C22 C23 C24 107.9(3) . . ?
C22 C23 C230 125.3(3) . . ?
C24 C23 C230 126.8(3) . . ?
C22 C23 Ti1 73.00(18) . . ?
C24 C23 Ti1 72.94(18) . . ?
C230 C23 Ti1 121.0(2) . . ?
C23 C24 C25 108.2(3) . . ?
C23 C24 C240 126.8(3) . . ?
C25 C24 C240 125.0(3) . . ?
C23 C24 Ti1 72.51(18) . . ?
C25 C24 Ti1 74.83(18) . . ?
C240 C24 Ti1 121.0(2) . . ?
C21 C25 C24 107.8(3) . . ?
C21 C25 C250 126.1(3) . . ?
C24 C25 C250 125.9(3) . . ?
C21 C25 Ti1 73.27(18) . . ?
C24 C25 Ti1 70.88(17) . . ?
C250 C25 Ti1 125.4(2) . . ?
C71 C70 C7 112.4(3) . . ?
C71 C70 C72 108.9(3) . . ?
C7 C70 C72 112.9(3) . . ?
C11 C110 C111 109.7(3) . . ?
C11 C110 C112 112.3(3) . . ?
C111 C110 C112 109.3(3) . . ?
C13 C130 C132 112.4(3) . . ?
C13 C130 C131 111.1(3) . . ?
C132 C130 C131 108.4(3) . . ?
C172 C170 C17 110.9(3) . . ?
C172 C170 C171 110.3(3) . . ?
C17 C170 C171 112.9(3) . . ?

loop_
_geom_bond_atom_site_label_1
_geom_bond_atom_site_label_2
_geom_bond_distance
_geom_bond_site_symmetry_2
_geom_bond_publ_flag
Ti1 O1 1.778(2) . ?
Ti1 C19 2.111(3) . ?
Ti1 C20 2.116(3) . ?
Ti1 C23 2.379(3) . ?
Ti1 C24 2.385(3) . ?
Ti1 C22 2.386(3) . ?
Ti1 C25 2.436(3) . ?
Ti1 C21 2.439(3) . ?
Al1 O1 1.736(2) . ?
Al1 N1 1.916(2) . ?
Al1 N2 1.921(2) . ?
Al1 C18 1.956(3) . ?
N1 C1 1.346(4) . ?
N1 C6 1.459(4) . ?
N2 C4 1.335(4) . ?
N2 C12 1.457(4) . ?
C1 C3 1.398(4) . ?
C1 C2 1.506(4) . ?
C3 C4 1.408(4) . ?
C4 C5 1.504(4) . ?
C6 C7 1.404(4) . ?
C6 C11 1.407(4) . ?
C7 C8 1.394(4) . ?
C7 C70 1.529(4) . ?
C8 C9 1.390(4) . ?
C9 C10 1.368(4) . ?
C10 C11 1.399(4) . ?
C11 C110 1.518(4) . ?
C12 C17 1.398(4) . ?
C12 C13 1.408(4) . ?
C13 C14 1.403(4) . ?
C13 C130 1.513(4) . ?
C14 C15 1.365(5) . ?
C15 C16 1.381(5) . ?
C16 C17 1.399(4) . ?
C17 C170 1.526(4) . ?
C21 C25 1.413(4) . ?
C21 C22 1.422(5) . ?
C21 C210 1.500(5) . ?
C22 C23 1.412(5) . ?
C22 C220 1.510(5) . ?
C23 C24 1.415(5) . ?
C23 C230 1.502(5) . ?
C24 C25 1.422(4) . ?
C24 C240 1.506(5) . ?
C25 C250 1.500(4) . ?
C70 C71 1.525(5) . ?
C70 C72 1.531(4) . ?
C110 C111 1.535(4) . ?
C110 C112 1.541(4) . ?
C130 C132 1.534(5) . ?
C130 C131 1.544(4) . ?
C170 C172 1.523(5) . ?
C170 C171 1.529(4) . ?
